data_4338494
loop_
_publ_author_name
'Wu, Jing-Yun'
'Liu, Yu-Chiao'
'Chao, Tzu-Ching'

_publ_section_title
;
 From 1D Helix to 0D Loop: Nitrite Anion Induced Structural Transformation
 Associated with Unexpected N-Nitrosation of Amine Ligand.
;
_journal_issue 11
_journal_name_full 'Inorganic chemistry'
_journal_page_first 5581
_journal_page_last 5588
_journal_paper_doi 10.1021/ic500306y
_journal_volume 53
_journal_year 2014
_chemical_formula_sum 'C12 H16 Ag N5 O7'
_chemical_formula_weight 450.17
_chemical_name_systematic
;
 ?
;
_space_group_IT_number 142
_symmetry_cell_setting tetragonal
_symmetry_space_group_name_Hall '-I 4bd 2c'
_symmetry_space_group_name_H-M 'I 41/a c d :2'
_atom_sites_solution_hydrogens geom
_atom_sites_solution_primary direct
_atom_sites_solution_secondary difmap
_audit_creation_method SHELXL-97
_cell_angle_alpha 90.00
_cell_angle_beta 90.00
_cell_angle_gamma 90.00
_cell_formula_units_Z 16
_cell_length_a 15.9325(6)
_cell_length_b 15.9325(6)
_cell_length_c 25.3047(10)
_cell_measurement_reflns_used 4247
_cell_measurement_temperature 296(2)
_cell_measurement_theta_max 24.94
_cell_measurement_theta_min 2.42
_cell_volume 6423.5(4)
_computing_cell_refinement 'Bruker SAINT'
_computing_data_collection 'Bruker SMART'
_computing_data_reduction 'Bruker SAINT'
_computing_structure_refinement 'SHELXL-97 (Sheldrick, 1997)'
_computing_structure_solution 'SHELXS-97 (Sheldrick, 1990)'
_diffrn_ambient_temperature 296(2)
_diffrn_measured_fraction_theta_full 0.989
_diffrn_measured_fraction_theta_max 0.989
_diffrn_measurement_device_type 'CCD area detector'
_diffrn_measurement_method 'phi and omega scans'
_diffrn_radiation_monochromator graphite
_diffrn_radiation_source 'fine-focus sealed tube'
_diffrn_radiation_type MoK\a
_diffrn_radiation_wavelength 0.71073
_diffrn_reflns_av_R_equivalents 0.0199
_diffrn_reflns_av_sigmaI/netI 0.0108
_diffrn_reflns_limit_h_max 16
_diffrn_reflns_limit_h_min -18
_diffrn_reflns_limit_k_max 18
_diffrn_reflns_limit_k_min -18
_diffrn_reflns_limit_l_max 28
_diffrn_reflns_limit_l_min -29
_diffrn_reflns_number 10886
_diffrn_reflns_theta_full 25.04
_diffrn_reflns_theta_max 25.04
_diffrn_reflns_theta_min 2.42
_exptl_absorpt_coefficient_mu 1.304
_exptl_absorpt_correction_T_max 0.7452
_exptl_absorpt_correction_T_min 0.6769
_exptl_absorpt_correction_type multi-scan
_exptl_absorpt_process_details 'Bruker SADABS, 1996'
_exptl_crystal_colour colorless
_exptl_crystal_density_diffrn 1.862
_exptl_crystal_density_method 'not measured'
_exptl_crystal_description block
_exptl_crystal_F_000 3616
_exptl_crystal_size_max 0.26
_exptl_crystal_size_mid 0.22
_exptl_crystal_size_min 0.20
_refine_diff_density_max 0.273
_refine_diff_density_min -0.286
_refine_diff_density_rms 0.046
_refine_ls_extinction_method none
_refine_ls_goodness_of_fit_ref 1.062
_refine_ls_hydrogen_treatment constr
_refine_ls_matrix_type full
_refine_ls_number_parameters 116
_refine_ls_number_reflns 1413
_refine_ls_number_restraints 0
_refine_ls_restrained_S_all 1.062
_refine_ls_R_factor_all 0.0308
_refine_ls_R_factor_gt 0.0254
_refine_ls_shift/su_max 0.003
_refine_ls_shift/su_mean 0.000
_refine_ls_structure_factor_coef Fsqd
_refine_ls_weighting_details 'calc w=1/[\s^2^(Fo^2^)+(0.0276P)^2^+11.9637P] where P=(Fo^2^+2Fc^2^)/3'
_refine_ls_weighting_scheme calc
_refine_ls_wR_factor_gt 0.0628
_refine_ls_wR_factor_ref 0.0662
_reflns_number_gt 1210
_reflns_number_total 1413
_reflns_threshold_expression >2sigma(I)
_cod_data_source_file ic500306y_si_002.cif
_cod_data_source_block cpd_1
_cod_depositor_comments
;
The following automatic conversions were performed:

'_symmetry_cell_setting' value 'Tetragonal' changed to 'tetragonal'
according to
/usr/data/users/saulius/crontab/automatic-downloads/rss-feeds/ACS/lib/dictionaries/cif_core.dic
dictionary named 'cif_core.dic' version 2.4.2 from 2011-04-26.

Automatic conversion script
Id: cif_fix_values 2281 2013-09-26 08:29:07Z andrius 

 Adding full bibliography for 4338494--4338495.cif.
;
_cod_original_sg_symbol_H-M I4(1)/acd
_cod_database_code 4338494

loop_
_symmetry_equiv_pos_as_xyz
'x, y, z'
'-x+1/2, -y, z+1/2'
'-y+1/4, x+3/4, z+1/4'
'y+1/4, -x+1/4, z+3/4'
'-x+1/2, y, -z'
'x, -y, -z+1/2'
'y+1/4, x+3/4, -z+3/4'
'-y+1/4, -x+1/4, -z+1/4'
'x+1/2, y+1/2, z+1/2'
'-x+1, -y+1/2, z+1'
'-y+3/4, x+5/4, z+3/4'
'y+3/4, -x+3/4, z+5/4'
'-x+1, y+1/2, -z+1/2'
'x+1/2, -y+1/2, -z+1'
'y+3/4, x+5/4, -z+5/4'
'-y+3/4, -x+3/4, -z+3/4'
'-x, -y, -z'
'x-1/2, y, -z-1/2'
'y-1/4, -x-3/4, -z-1/4'
'-y-1/4, x-1/4, -z-3/4'
'x-1/2, -y, z'
'-x, y, z-1/2'
'-y-1/4, -x-3/4, z-3/4'
'y-1/4, x-1/4, z-1/4'
'-x+1/2, -y+1/2, -z+1/2'
'x, y+1/2, -z'
'y+1/4, -x-1/4, -z+1/4'
'-y+1/4, x+1/4, -z-1/4'
'x, -y+1/2, z+1/2'
'-x+1/2, y+1/2, z'
'-y+1/4, -x-1/4, z-1/4'
'y+1/4, x+1/4, z+1/4'

loop_
_atom_site_label
_atom_site_type_symbol
_atom_site_fract_x
_atom_site_fract_y
_atom_site_fract_z
_atom_site_U_iso_or_equiv
_atom_site_adp_type
_atom_site_occupancy
_atom_site_symmetry_multiplicity
_atom_site_calc_flag
_atom_site_refinement_flags
_atom_site_disorder_assembly
_atom_site_disorder_group
Ag1 Ag 1.068078(14) 0.181922(14) 0.1250 0.05719(15) Uani 1 2 d S . .
O1 O 0.23760(19) 0.16054(15) 0.08293(12) 0.0926(9) Uani 1 1 d . . .
O2 O 0.19392(16) 0.28424(16) 0.06854(12) 0.0886(8) Uani 1 1 d . . .
O3 O 0.32270(17) 0.2635(2) 0.07734(14) 0.1194(11) Uani 1 1 d . . .
N1 N 0.7500 0.07426(19) 0.0000 0.0436(7) Uani 1 2 d S . .
H101 H 0.7516 0.1104 0.0253 0.052 Uiso 1 1 d R . .
N2 N 1.01455(14) 0.13960(14) 0.05063(10) 0.0491(6) Uani 1 1 d . . .
N3 N 0.25216(15) 0.23532(16) 0.07550(10) 0.0513(6) Uani 1 1 d . . .
C1 C 0.82689(16) 0.02068(18) 0.00055(14) 0.0523(7) Uani 1 1 d . . .
H1A H 0.8265 -0.0155 -0.0303 0.063 Uiso 1 1 calc R . .
H1B H 0.8258 -0.0149 0.0317 0.063 Uiso 1 1 calc R . .
C2 C 0.94293(15) 0.09527(17) 0.04803(12) 0.0472(7) Uani 1 1 d . . .
H2 H 0.9167 0.0798 0.0794 0.057 Uiso 1 1 calc R . .
C3 C 0.90655(16) 0.07163(16) 0.00070(12) 0.0463(7) Uani 1 1 d . . .
C4 C 0.94628(17) 0.09388(19) -0.04562(13) 0.0547(8) Uani 1 1 d . . .
H4 H 0.9234 0.0787 -0.0780 0.066 Uiso 1 1 calc R . .
C5 C 1.02031(18) 0.13889(19) -0.04354(13) 0.0568(8) Uani 1 1 d . . .
H5 H 1.0482 0.1541 -0.0744 0.068 Uiso 1 1 calc R . .
C6 C 1.05179(18) 0.16073(19) 0.00513(15) 0.0561(8) Uani 1 1 d . . .
H6 H 1.1013 0.1916 0.0065 0.067 Uiso 1 1 calc R . .
O4 O 0.2548(5) -0.0048(5) 0.1250 0.110(3) Uiso 0.50 2 d SP A 1
H102 H 0.2764 0.0457 0.1198 0.165 Uiso 0.50 1 d PR A 1
O5 O 0.3161(6) 0.0188(6) 0.1282(4) 0.075(3) Uiso 0.25 1 d P B 2
H103 H 0.3598 0.0352 0.1425 0.113 Uiso 0.25 1 d PR B 2
H104 H 0.2891 0.0557 0.1126 0.113 Uiso 0.25 1 d PR B 2

loop_
_atom_site_aniso_label
_atom_site_aniso_U_11
_atom_site_aniso_U_22
_atom_site_aniso_U_33
_atom_site_aniso_U_23
_atom_site_aniso_U_13
_atom_site_aniso_U_12
Ag1 0.04859(15) 0.04859(15) 0.0744(3) -0.01815(11) -0.01815(11) 0.00102(14)
O1 0.110(2) 0.0520(14) 0.116(2) 0.0098(14) -0.0339(18) 0.0009(14)
O2 0.0641(15) 0.0703(16) 0.131(2) 0.0133(16) -0.0128(16) 0.0149(13)
O3 0.0518(16) 0.141(3) 0.166(3) 0.016(3) 0.0107(18) -0.0191(18)
N1 0.0308(15) 0.0460(17) 0.0540(19) 0.000 -0.0082(14) 0.000
N2 0.0382(12) 0.0408(12) 0.0683(16) -0.0116(12) -0.0125(12) 0.0024(10)
N3 0.0434(13) 0.0547(15) 0.0558(14) -0.0009(12) -0.0026(11) 0.0010(12)
C1 0.0348(14) 0.0499(16) 0.0723(19) -0.0127(14) -0.0102(13) 0.0045(12)
C2 0.0351(14) 0.0445(15) 0.0621(18) -0.0086(13) -0.0052(13) 0.0051(12)
C3 0.0298(12) 0.0441(14) 0.0651(18) -0.0142(14) -0.0079(12) 0.0070(11)
C4 0.0425(15) 0.0584(18) 0.063(2) -0.0156(15) -0.0089(14) 0.0087(13)
C5 0.0477(17) 0.0562(18) 0.067(2) -0.0064(16) 0.0019(15) 0.0036(14)
C6 0.0383(14) 0.0458(15) 0.084(2) -0.0067(16) -0.0073(16) 0.0014(12)

loop_
_atom_type_symbol
_atom_type_description
_atom_type_scat_dispersion_real
_atom_type_scat_dispersion_imag
_atom_type_scat_source
C C 0.0033 0.0016 'International Tables Vol C Tables 4.2.6.8 and 6.1.1.4'
H H 0.0000 0.0000 'International Tables Vol C Tables 4.2.6.8 and 6.1.1.4'
N N 0.0061 0.0033 'International Tables Vol C Tables 4.2.6.8 and 6.1.1.4'
O O 0.0106 0.0060 'International Tables Vol C Tables 4.2.6.8 and 6.1.1.4'
Ag Ag -0.8971 1.1015 'International Tables Vol C Tables 4.2.6.8 and 6.1.1.4'

loop_
_geom_angle_atom_site_label_1
_geom_angle_atom_site_label_2
_geom_angle_atom_site_label_3
_geom_angle
_geom_angle_site_symmetry_1
_geom_angle_site_symmetry_3
N2 Ag1 N2 173.34(11) 8_665 .
N2 Ag1 Ag1 86.67(6) 8_665 10_654
N2 Ag1 Ag1 86.67(6) . 10_654
C1 N1 C1 110.3(3) 5_655 .
C1 N1 H101 114.4 5_655 .
C1 N1 H101 110.5 . .
C6 N2 C2 117.8(3) . .
C6 N2 Ag1 119.54(19) . .
C2 N2 Ag1 122.6(2) . .
O3 N3 O2 118.2(3) . .
O3 N3 O1 121.9(3) . .
O2 N3 O1 119.7(3) . .
N1 C1 C3 112.5(2) . .
N1 C1 H1A 109.1 . .
C3 C1 H1A 109.1 . .
N1 C1 H1B 109.1 . .
C3 C1 H1B 109.1 . .
H1A C1 H1B 107.8 . .
N2 C2 C3 122.8(3) . .
N2 C2 H2 118.6 . .
C3 C2 H2 118.6 . .
C4 C3 C2 118.3(3) . .
C4 C3 C1 121.5(3) . .
C2 C3 C1 120.1(3) . .
C3 C4 C5 119.6(3) . .
C3 C4 H4 120.2 . .
C5 C4 H4 120.2 . .
C6 C5 C4 118.5(3) . .
C6 C5 H5 120.8 . .
C4 C5 H5 120.8 . .
N2 C6 C5 123.1(3) . .
N2 C6 H6 118.5 . .
C5 C6 H6 118.5 . .
H102 O4 H104 9.7 . .
H102 O5 H103 128.1 . .
H102 O5 H104 22.3 . .
H103 O5 H104 115.0 . .

loop_
_geom_bond_atom_site_label_1
_geom_bond_atom_site_label_2
_geom_bond_distance
_geom_bond_site_symmetry_2
Ag1 N2 2.173(2) 8_665
Ag1 N2 2.173(2) .
Ag1 Ag1 3.0679(6) 10_654
O1 N3 1.228(3) .
O2 N3 1.224(3) .
O3 N3 1.211(3) .
N1 C1 1.493(3) 5_655
N1 C1 1.493(3) .
N1 H101 0.8615 .
N2 C6 1.338(4) .
N2 C2 1.344(3) .
C1 C3 1.507(4) .
C1 H1A 0.9700 .
C1 H1B 0.9700 .
C2 C3 1.383(4) .
C2 H2 0.9300 .
C3 C4 1.379(4) .
C4 C5 1.381(4) .
C4 H4 0.9300 .
C5 C6 1.375(4) .
C5 H5 0.9300 .
C6 H6 0.9300 .
O4 H102 0.8851 .
O4 H104 1.1514 .
O5 H102 0.7922 .
O5 H103 0.8285 .
O5 H104 0.8286 .
